data_4031389
loop_
_publ_author_name
'Beall, G.W.'
'Boatner, L.A.'
'Mullica, D.F.'
'Milligan, W.O.'

_publ_section_title
;
 The structure of cerium orthophosphate, a synthetic analogue of monazite
;
_journal_name_full 'Journal of Inorganic and Nuclear Chemistry'
_journal_page_first 101
_journal_page_last 105
_journal_volume 43
_journal_year 1981
_chemical_formula_sum 'Ce O4 P'
_chemical_name_systematic 'Ce (P O4)'
_space_group_IT_number 14
_symmetry_space_group_name_Hall '-P 2yn'
_symmetry_space_group_name_H-M 'P 1 21/n 1'
_cell_angle_alpha 90
_cell_angle_beta 103.54
_cell_angle_gamma 90
_cell_formula_units_Z 4
_cell_length_a 6.777
_cell_length_b 6.993
_cell_length_c 6.445
_cell_volume 296.949
_citation_journal_id_ASTM JINCAO
_cod_data_source_file Beall_JINCAO_1981_700.cif
_cod_data_source_block Ce1O4P1
_cod_original_cell_volume 296.9495
_cod_original_sg_symbol_Hall '-P 2ybc (x-z,y,z)'
_cod_original_formula_sum 'Ce1 O4 P1'
_cod_database_code 4031389

loop_
_symmetry_equiv_pos_as_xyz
x,y,z
-x+1/2,y+1/2,-z+1/2
-x,-y,-z
x-1/2,-y-1/2,z-1/2

loop_
_atom_site_label
_atom_site_type_symbol
_atom_site_fract_x
_atom_site_fract_y
_atom_site_fract_z
_atom_site_occupancy
_atom_site_U_iso_or_equiv
O3 O-2 0.4734 0.1061 0.804 1 0.0
P1 P+5 0.305 0.1663 0.6124 1 0.0
Ce1 Ce+3 0.2818 0.1591 0.1 1 0.0
O2 O-2 0.3813 0.3314 0.4995 1 0.0
O1 O-2 0.2494 0.0059 0.4439 1 0.0
O4 O-2 0.1282 0.2163 0.7086 1 0.0
